data_2226029
loop_
_publ_author_name
'Choi, Hong Dae'
'Seo, Pil Ja'
'Son, Byeng Wha'
'Lee, Uk'

_publ_section_title
;
 7-Bromo-2-(4-fluorophenyl)-1-(methylsulfinyl)naphtho[2,1-<i>b</i>]furan
;
_journal_coeditor_code ZL2274
_journal_issue 5
_journal_name_full 'Acta Crystallographica Section E'
_journal_page_first o1012
_journal_paper_doi 10.1107/S1600536810011645
_journal_volume 66
_journal_year 2010
_chemical_formula_iupac 'C19 H12 Br F O2 S'
_chemical_formula_moiety 'C19 H12 Br F O2 S'
_chemical_formula_sum 'C19 H12 Br F O2 S'
_chemical_formula_weight 403.26
_chemical_name_systematic
;
7-Bromo-2-(4-fluorophenyl)-1-(methylsulfinyl)naphtho[2,1-<i>b</i>]furan
;
_space_group_IT_number 14
_symmetry_cell_setting monoclinic
_symmetry_space_group_name_Hall '-P 2ybc'
_symmetry_space_group_name_H-M 'P 1 21/c 1'
_atom_sites_solution_hydrogens difmap
_atom_sites_solution_primary direct
_atom_sites_solution_secondary difmap
_cell_angle_alpha 90.00
_cell_angle_beta 91.7160(10)
_cell_angle_gamma 90.00
_cell_formula_units_Z 4
_cell_length_a 6.0155(2)
_cell_length_b 22.7143(6)
_cell_length_c 11.4364(3)
_cell_measurement_reflns_used 6681
_cell_measurement_temperature 173(2)
_cell_measurement_theta_max 27.30
_cell_measurement_theta_min 2.53
_cell_volume 1561.94(8)
_computing_cell_refinement 'SAINT (Bruker, 2009)'
_computing_data_collection 'APEX2 (Bruker, 2009)'
_computing_data_reduction 'SAINT (Bruker, 2009)'
_computing_molecular_graphics 'ORTEP-3 (Farrugia, 1997) and DIAMOND (Brandenburg, 1998)'
_computing_publication_material 'SHELXL97 (Sheldrick, 2008)'
_computing_structure_refinement 'SHELXL97 (Sheldrick, 2008)'
_computing_structure_solution 'SHELXS97 (Sheldrick, 2008)'
_diffrn_ambient_temperature 173(2)
_diffrn_detector_area_resol_mean 10.0
_diffrn_measured_fraction_theta_full 0.997
_diffrn_measured_fraction_theta_max 0.997
_diffrn_measurement_device_type 'Bruker SMART APEXII CCD'
_diffrn_measurement_method '\f and \w scans'
_diffrn_radiation_monochromator 'Bruker HELIOS graded multilayer optics'
_diffrn_radiation_source 'Rotating Anode'
_diffrn_radiation_type MoK\a
_diffrn_radiation_wavelength 0.71073
_diffrn_reflns_av_R_equivalents 0.0308
_diffrn_reflns_av_sigmaI/netI 0.0284
_diffrn_reflns_limit_h_max 7
_diffrn_reflns_limit_h_min -7
_diffrn_reflns_limit_k_max 28
_diffrn_reflns_limit_k_min -29
_diffrn_reflns_limit_l_max 14
_diffrn_reflns_limit_l_min -14
_diffrn_reflns_number 14194
_diffrn_reflns_theta_full 27.42
_diffrn_reflns_theta_max 27.42
_diffrn_reflns_theta_min 1.79
_diffrn_standards_number 0
_exptl_absorpt_coefficient_mu 2.785
_exptl_absorpt_correction_T_max 0.7456
_exptl_absorpt_correction_T_min 0.5152
_exptl_absorpt_correction_type multi-scan
_exptl_absorpt_process_details '(SADABS; Bruker, 2009)'
_exptl_crystal_colour colourless
_exptl_crystal_density_diffrn 1.715
_exptl_crystal_density_method 'not measured'
_exptl_crystal_description block
_exptl_crystal_F_000 808
_exptl_crystal_size_max 0.31
_exptl_crystal_size_mid 0.28
_exptl_crystal_size_min 0.163
_refine_diff_density_max 0.545
_refine_diff_density_min -0.660
_refine_ls_extinction_method none
_refine_ls_goodness_of_fit_ref 1.091
_refine_ls_hydrogen_treatment constr
_refine_ls_matrix_type full
_refine_ls_number_parameters 228
_refine_ls_number_reflns 3547
_refine_ls_number_restraints 1
_refine_ls_restrained_S_all 1.091
_refine_ls_R_factor_all 0.0385
_refine_ls_R_factor_gt 0.0317
_refine_ls_shift/esd_max 0.000
_refine_ls_shift/su_max_lt 0.001
_refine_ls_shift/su_mean 0.000
_refine_ls_structure_factor_coef Fsqd
_refine_ls_weighting_details 'calc w=1/[\s^2^(Fo^2^)+(0.0285P)^2^+1.3174P] where P=(Fo^2^+2Fc^2^)/3'
_refine_ls_weighting_scheme calc
_refine_ls_wR_factor_gt 0.0758
_refine_ls_wR_factor_ref 0.0777
_reflns_number_gt 3086
_reflns_number_total 3547
_reflns_threshold_expression I>2\s(I)
_cod_data_source_file zl2274.cif
_cod_data_source_block I
_cod_depositor_comments
;
The following automatic conversions were performed:
'_symmetry_cell_setting' value 'Monoclinic' changed to 'monoclinic'
according to '/home/saulius/struct/CIF-dictionaries/cif_core.dic'
dictionary named 'cif_core.dic' version 2.4.1 from 2010-06-29.

Automatic conversion script
Id: cif_fix_enum 1527 2010-12-29 10:47:43Z saulius 
;
_cod_original_sg_symbol_H-M 'P 21/c'
_cod_database_code 2226029
_cod_database_fobs_code 2226029

loop_
_symmetry_equiv_pos_as_xyz
'x, y, z'
'-x, y+1/2, -z+1/2'
'-x, -y, -z'
'x, -y-1/2, z-1/2'

loop_
_atom_site_type_symbol
_atom_site_label
_atom_site_fract_x
_atom_site_fract_y
_atom_site_fract_z
_atom_site_U_iso_or_equiv
_atom_site_adp_type
_atom_site_calc_flag
_atom_site_refinement_flags
_atom_site_occupancy
_atom_site_disorder_assembly
_atom_site_disorder_group
Br Br -0.48150(5) 0.382579(12) 1.04709(2) 0.03916(10) Uani d . 1 . .
S S 0.47791(10) 0.28043(2) 0.66043(5) 0.02628(13) Uani d D 1 . .
F F 1.2163(3) 0.36776(7) 0.25403(14) 0.0483(4) Uani d . 1 . .
O O1 0.5560(3) 0.45183(6) 0.62399(13) 0.0243(3) Uani d . 1 . .
O O2A 0.4525(3) 0.25792(7) 0.78045(15) 0.0328(5) Uani d PD 0.912(4) . .
O O2B 0.6982(13) 0.2602(6) 0.6238(14) 0.024(5) Uani d PD 0.088(4) . .
C C1 0.4554(4) 0.35832(9) 0.66166(18) 0.0218(4) Uani d . 1 . .
C C2 0.3135(4) 0.39689(9) 0.72727(18) 0.0218(4) Uani d . 1 . .
C C3 0.1281(4) 0.39074(9) 0.80143(17) 0.0224(4) Uani d . 1 . .
C C4 0.0413(4) 0.33627(10) 0.84002(19) 0.0267(5) Uani d . 1 . .
H H4 0.1074 0.3013 0.8168 0.032 Uiso calc R 1 . .
C C5 -0.1380(4) 0.33420(10) 0.9107(2) 0.0302(5) Uani d . 1 . .
H H5 -0.1931 0.2982 0.9353 0.036 Uiso calc R 1 . .
C C6 -0.2378(4) 0.38667(10) 0.94578(19) 0.0284(5) Uani d . 1 . .
C C7 -0.1620(4) 0.44040(10) 0.91127(18) 0.0281(5) Uani d . 1 . .
H H7 -0.2329 0.4746 0.9349 0.034 Uiso calc R 1 . .
C C8 0.0242(4) 0.44381(9) 0.83966(18) 0.0245(4) Uani d . 1 . .
C C9 0.1093(4) 0.49995(9) 0.80711(18) 0.0272(5) Uani d . 1 . .
H H9 0.0393 0.5338 0.8332 0.033 Uiso calc R 1 . .
C C10 0.2894(4) 0.50541(9) 0.73923(18) 0.0265(5) Uani d . 1 . .
H H10 0.3465 0.5420 0.7197 0.032 Uiso calc R 1 . .
C C11 0.3846(4) 0.45309(9) 0.70009(17) 0.0226(4) Uani d . 1 . .
C C12 0.5951(4) 0.39335(9) 0.60055(18) 0.0222(4) Uani d . 1 . .
C C13 0.7632(4) 0.38339(9) 0.51270(18) 0.0227(4) Uani d . 1 . .
C C14 0.7334(4) 0.34109(10) 0.42469(19) 0.0275(5) Uani d . 1 . .
H H14 0.6091 0.3167 0.4245 0.033 Uiso calc R 1 . .
C C15 0.8873(4) 0.33521(10) 0.3378(2) 0.0314(5) Uani d . 1 . .
H H15 0.8682 0.3072 0.2791 0.038 Uiso calc R 1 . .
C C16 1.0688(4) 0.37188(10) 0.3406(2) 0.0322(5) Uani d . 1 . .
C C17 1.1043(4) 0.41416(10) 0.4261(2) 0.0295(5) Uani d . 1 . .
H H17 1.2296 0.4382 0.4256 0.035 Uiso calc R 1 . .
C C18 0.9504(4) 0.41994(9) 0.51190(19) 0.0252(4) Uani d . 1 . .
H H18 0.9708 0.4483 0.5698 0.030 Uiso calc R 1 . .
C C19 0.2271(4) 0.26380(10) 0.5786(2) 0.0328(5) Uani d . 1 . .
H H19A 0.2018 0.2221 0.5796 0.049 Uiso calc R 1 . .
H H19B 0.2409 0.2768 0.4993 0.049 Uiso calc R 1 . .
H H19C 0.1042 0.2836 0.6131 0.049 Uiso calc R 1 . .

loop_
_atom_site_aniso_label
_atom_site_aniso_U_11
_atom_site_aniso_U_22
_atom_site_aniso_U_33
_atom_site_aniso_U_12
_atom_site_aniso_U_13
_atom_site_aniso_U_23
Br 0.03555(15) 0.05091(17) 0.03161(14) -0.01198(11) 0.01077(10) -0.00502(11)
S 0.0273(3) 0.0176(2) 0.0338(3) 0.0016(2) -0.0020(2) 0.0026(2)
F 0.0514(10) 0.0486(9) 0.0464(9) 0.0068(8) 0.0279(8) -0.0001(7)
O1 0.0293(8) 0.0186(7) 0.0251(7) -0.0030(6) 0.0028(6) 0.0004(6)
O2A 0.0417(12) 0.0238(9) 0.0326(10) -0.0001(8) -0.0051(8) 0.0102(7)
O2B 0.036(11) 0.010(7) 0.025(9) -0.003(7) 0.003(7) 0.007(6)
C1 0.0228(11) 0.0192(9) 0.0233(10) 0.0001(8) -0.0023(8) 0.0019(8)
C2 0.0258(11) 0.0199(10) 0.0193(9) 0.0000(8) -0.0033(8) 0.0016(7)
C3 0.0263(11) 0.0229(10) 0.0177(9) -0.0020(8) -0.0031(8) 0.0008(8)
C4 0.0294(12) 0.0228(10) 0.0277(11) -0.0014(9) -0.0008(9) 0.0027(8)
C5 0.0323(13) 0.0297(11) 0.0285(11) -0.0081(10) -0.0003(9) 0.0042(9)
C6 0.0257(12) 0.0389(13) 0.0207(10) -0.0049(10) 0.0013(8) 0.0001(9)
C7 0.0320(13) 0.0304(11) 0.0218(10) 0.0015(9) 0.0009(9) -0.0005(9)
C8 0.0298(12) 0.0257(10) 0.0178(9) 0.0006(9) -0.0012(8) 0.0001(8)
C9 0.0392(14) 0.0205(10) 0.0219(10) 0.0034(9) 0.0031(9) -0.0010(8)
C10 0.0378(13) 0.0184(10) 0.0234(10) -0.0017(9) 0.0014(9) 0.0006(8)
C11 0.0254(11) 0.0227(10) 0.0198(10) -0.0024(8) 0.0004(8) 0.0006(8)
C12 0.0254(11) 0.0187(10) 0.0222(10) -0.0003(8) -0.0032(8) -0.0007(7)
C13 0.0237(11) 0.0220(10) 0.0222(10) 0.0012(8) -0.0008(8) 0.0030(8)
C14 0.0298(12) 0.0241(10) 0.0286(11) -0.0009(9) -0.0007(9) -0.0006(9)
C15 0.0408(14) 0.0267(11) 0.0269(11) 0.0049(10) 0.0028(10) -0.0031(9)
C16 0.0353(14) 0.0326(12) 0.0294(12) 0.0094(10) 0.0094(10) 0.0058(9)
C17 0.0255(12) 0.0281(11) 0.0349(12) -0.0001(9) 0.0015(9) 0.0082(9)
C18 0.0271(12) 0.0231(10) 0.0250(11) 0.0002(9) -0.0032(9) 0.0011(8)
C19 0.0353(14) 0.0251(11) 0.0375(13) -0.0045(10) -0.0070(10) -0.0012(9)

loop_
_atom_type_symbol
_atom_type_description
_atom_type_scat_dispersion_real
_atom_type_scat_dispersion_imag
_atom_type_scat_source
C C 0.0033 0.0016 'International Tables Vol C Tables 4.2.6.8 and 6.1.1.4'
H H 0.0000 0.0000 'International Tables Vol C Tables 4.2.6.8 and 6.1.1.4'
O O 0.0106 0.0060 'International Tables Vol C Tables 4.2.6.8 and 6.1.1.4'
F F 0.0171 0.0103 'International Tables Vol C Tables 4.2.6.8 and 6.1.1.4'
S S 0.1246 0.1234 'International Tables Vol C Tables 4.2.6.8 and 6.1.1.4'
Br Br -0.2901 2.4595 'International Tables Vol C Tables 4.2.6.8 and 6.1.1.4'

loop_
_geom_angle_atom_site_label_1
_geom_angle_atom_site_label_2
_geom_angle_atom_site_label_3
_geom_angle_site_symmetry_1
_geom_angle_site_symmetry_3
_geom_angle
_geom_angle_publ_flag
C16 F Br . 1_754 168.86(14) ?
O2B S O2A . . 106.0(6) ?
O2B S C1 . . 112.5(6) ?
O2A S C1 . . 109.13(10) ?
O2B S C19 . . 122.4(7) ?
O2A S C19 . . 107.67(12) ?
C1 S C19 . . 98.68(11) ?
C11 O1 C12 . . 106.28(16) ?
C12 C1 C2 . . 107.11(18) ?
C12 C1 S . . 121.91(17) ?
C2 C1 S . . 130.82(16) ?
C11 C2 C3 . . 118.38(19) ?
C11 C2 C1 . . 104.53(18) ?
C3 C2 C1 . . 137.00(19) ?
C4 C3 C2 . . 124.9(2) ?
C4 C3 C8 . . 118.1(2) ?
C2 C3 C8 . . 117.05(18) ?
C5 C4 C3 . . 121.2(2) ?
C5 C4 H4 . . 119.4 ?
C3 C4 H4 . . 119.4 ?
C4 C5 C6 . . 119.5(2) ?
C4 C5 H5 . . 120.2 ?
C6 C5 H5 . . 120.2 ?
C7 C6 C5 . . 121.9(2) ?
C7 C6 Br . . 119.41(18) ?
C5 C6 Br . . 118.63(17) ?
C6 C7 C8 . . 119.7(2) ?
C6 C7 H7 . . 120.2 ?
C8 C7 H7 . . 120.2 ?
C7 C8 C9 . . 119.9(2) ?
C7 C8 C3 . . 119.5(2) ?
C9 C8 C3 . . 120.6(2) ?
C10 C9 C8 . . 122.0(2) ?
C10 C9 H9 . . 119.0 ?
C8 C9 H9 . . 119.0 ?
C9 C10 C11 . . 116.5(2) ?
C9 C10 H10 . . 121.7 ?
C11 C10 H10 . . 121.7 ?
O1 C11 C2 . . 111.52(18) ?
O1 C11 C10 . . 122.99(19) ?
C2 C11 C10 . . 125.4(2) ?
C1 C12 O1 . . 110.56(19) ?
C1 C12 C13 . . 135.23(19) ?
O1 C12 C13 . . 114.09(17) ?
C18 C13 C14 . . 119.3(2) ?
C18 C13 C12 . . 119.03(19) ?
C14 C13 C12 . . 121.5(2) ?
C15 C14 C13 . . 120.5(2) ?
C15 C14 H14 . . 119.7 ?
C13 C14 H14 . . 119.7 ?
C16 C15 C14 . . 118.3(2) ?
C16 C15 H15 . . 120.9 ?
C14 C15 H15 . . 120.9 ?
F C16 C15 . . 118.7(2) ?
F C16 C17 . . 118.4(2) ?
C15 C16 C17 . . 122.9(2) ?
C18 C17 C16 . . 118.5(2) ?
C18 C17 H17 . . 120.7 ?
C16 C17 H17 . . 120.7 ?
C17 C18 C13 . . 120.5(2) ?
C17 C18 H18 . . 119.8 ?
C13 C18 H18 . . 119.8 ?
S C19 H19A . . 109.5 ?
S C19 H19B . . 109.5 ?
H19A C19 H19B . . 109.5 ?
S C19 H19C . . 109.5 ?
H19A C19 H19C . . 109.5 ?
H19B C19 H19C . . 109.5 ?

loop_
_geom_bond_atom_site_label_1
_geom_bond_atom_site_label_2
_geom_bond_site_symmetry_2
_geom_bond_distance
_geom_bond_publ_flag
F Br 1_754 3.0457(15) ?
Br C6 . 1.898(2) ?
S O2B . 1.475(3) ?
S O2A . 1.4769(18) ?
S C1 . 1.775(2) ?
S C19 . 1.792(2) ?
F C16 . 1.352(3) ?
O1 C11 . 1.370(3) ?
O1 C12 . 1.377(2) ?
C1 C12 . 1.365(3) ?
C1 C2 . 1.448(3) ?
C2 C11 . 1.384(3) ?
C2 C3 . 1.428(3) ?
C3 C4 . 1.419(3) ?
C3 C8 . 1.432(3) ?
C4 C5 . 1.368(3) ?
C4 H4 . 0.9300 ?
C5 C6 . 1.398(3) ?
C5 H5 . 0.9300 ?
C6 C7 . 1.365(3) ?
C7 C8 . 1.409(3) ?
C7 H7 . 0.9300 ?
C8 C9 . 1.428(3) ?
C9 C10 . 1.357(3) ?
C9 H9 . 0.9300 ?
C10 C11 . 1.399(3) ?
C10 H10 . 0.9300 ?
C12 C13 . 1.464(3) ?
C13 C18 . 1.399(3) ?
C13 C14 . 1.399(3) ?
C14 C15 . 1.385(3) ?
C14 H14 . 0.9300 ?
C15 C16 . 1.373(4) ?
C15 H15 . 0.9300 ?
C16 C17 . 1.383(3) ?
C17 C18 . 1.376(3) ?
C17 H17 . 0.9300 ?
C18 H18 . 0.9300 ?
C19 H19A . 0.9600 ?
C19 H19B . 0.9600 ?
C19 H19C . 0.9600 ?

loop_
_geom_hbond_atom_site_label_D
_geom_hbond_atom_site_label_H
_geom_hbond_atom_site_label_A
_geom_hbond_site_symmetry_A
_geom_hbond_distance_DH
_geom_hbond_distance_HA
_geom_hbond_distance_DA
_geom_hbond_angle_DHA
C14 H14 O2A 4_565 0.93 2.53 3.235(3) 133.2
C18 H18 Cg 4_655 0.93 2.65 3.347(3) 132.0

loop_
_geom_torsion_atom_site_label_1
_geom_torsion_atom_site_label_2
_geom_torsion_atom_site_label_3
_geom_torsion_atom_site_label_4
_geom_torsion_site_symmetry_1
_geom_torsion_site_symmetry_2
_geom_torsion_site_symmetry_3
_geom_torsion_site_symmetry_4
_geom_torsion
_geom_torsion_publ_flag
O2B S C1 C12 . . . . 19.7(7) ?
O2A S C1 C12 . . . . 137.02(18) ?
C19 S C1 C12 . . . . -110.77(19) ?
O2B S C1 C2 . . . . -155.0(7) ?
O2A S C1 C2 . . . . -37.8(2) ?
C19 S C1 C2 . . . . 74.5(2) ?
C12 C1 C2 C11 . . . . -0.7(2) ?
S C1 C2 C11 . . . . 174.62(17) ?
C12 C1 C2 C3 . . . . 175.5(2) ?
S C1 C2 C3 . . . . -9.1(4) ?
C11 C2 C3 C4 . . . . -177.8(2) ?
C1 C2 C3 C4 . . . . 6.3(4) ?
C11 C2 C3 C8 . . . . 1.9(3) ?
C1 C2 C3 C8 . . . . -174.0(2) ?
C2 C3 C4 C5 . . . . -179.7(2) ?
C8 C3 C4 C5 . . . . 0.7(3) ?
C3 C4 C5 C6 . . . . 0.0(3) ?
C4 C5 C6 C7 . . . . 0.2(4) ?
C4 C5 C6 Br . . . . -178.44(17) ?
C5 C6 C7 C8 . . . . -1.0(4) ?
Br C6 C7 C8 . . . . 177.61(16) ?
C6 C7 C8 C9 . . . . -177.6(2) ?
C6 C7 C8 C3 . . . . 1.6(3) ?
C4 C3 C8 C7 . . . . -1.5(3) ?
C2 C3 C8 C7 . . . . 178.87(19) ?
C4 C3 C8 C9 . . . . 177.7(2) ?
C2 C3 C8 C9 . . . . -2.0(3) ?
C7 C8 C9 C10 . . . . 179.4(2) ?
C3 C8 C9 C10 . . . . 0.2(3) ?
C8 C9 C10 C11 . . . . 1.6(3) ?
C12 O1 C11 C2 . . . . 0.6(2) ?
C12 O1 C11 C10 . . . . -176.4(2) ?
C3 C2 C11 O1 . . . . -177.03(17) ?
C1 C2 C11 O1 . . . . 0.1(2) ?
C3 C2 C11 C10 . . . . -0.1(3) ?
C1 C2 C11 C10 . . . . 177.0(2) ?
C9 C10 C11 O1 . . . . 174.94(19) ?
C9 C10 C11 C2 . . . . -1.7(3) ?
C2 C1 C12 O1 . . . . 1.2(2) ?
S C1 C12 O1 . . . . -174.72(14) ?
C2 C1 C12 C13 . . . . -174.4(2) ?
S C1 C12 C13 . . . . 9.8(4) ?
C11 O1 C12 C1 . . . . -1.1(2) ?
C11 O1 C12 C13 . . . . 175.45(17) ?
C1 C12 C13 C18 . . . . -146.4(2) ?
O1 C12 C13 C18 . . . . 38.2(3) ?
C1 C12 C13 C14 . . . . 38.3(4) ?
O1 C12 C13 C14 . . . . -137.1(2) ?
C18 C13 C14 C15 . . . . 0.2(3) ?
C12 C13 C14 C15 . . . . 175.5(2) ?
C13 C14 C15 C16 . . . . 0.0(3) ?
C14 C15 C16 F . . . . -177.9(2) ?
C14 C15 C16 C17 . . . . 0.1(4) ?
F C16 C17 C18 . . . . 177.6(2) ?
C15 C16 C17 C18 . . . . -0.3(4) ?
C16 C17 C18 C13 . . . . 0.5(3) ?
C14 C13 C18 C17 . . . . -0.5(3) ?
C12 C13 C18 C17 . . . . -175.9(2) ?
